data_4080831
loop_
_publ_author_name
'Baquero, Edwin A.'
'Silbestri, Gustavo F.'
'G\'omez-Sal, Pilar'
'Flores, Juan C.'
'de Jes\'us, Ernesto'

_publ_section_title
;
 Sulfonated Water-Soluble N-Heterocyclic Carbene Silver(I) Complexes:
 Behavior in Aqueous Medium and as NHC-Transfer Agents to Platinum(II)
;
_journal_issue 9
_journal_name_full Organometallics
_journal_page_first 2814
_journal_paper_doi 10.1021/om400228s
_journal_volume 32
_journal_year 2013
_chemical_compound_source 'synthesis as described'
_chemical_formula_sum 'C31 H49 Ag Cl N2 Na2 O8 S4'
_chemical_formula_weight 895.26
_chemical_name_common Na[Ag(NHC)Cl].2SOMe2
_space_group_crystal_system monoclinic
_space_group_IT_number 14
_space_group_name_Hall '-P 2ybc'
_space_group_name_H-M_alt 'P 1 21/c 1'
_symmetry_space_group_name_Hall '-P 2ybc'
_symmetry_space_group_name_H-M 'P 1 21/c 1'
_atom_sites_solution_hydrogens geom
_atom_sites_solution_primary direct
_atom_sites_solution_secondary difmap
_audit_creation_method 'APEX2 v2010.9-1'
_cell_angle_alpha 90
_cell_angle_beta 91.9910(10)
_cell_angle_gamma 90
_cell_formula_units_Z 4
_cell_length_a 10.2882(3)
_cell_length_b 14.4724(4)
_cell_length_c 31.0300(9)
_cell_measurement_temperature 296.(2)
_cell_volume 4617.4(2)
_computing_structure_refinement 'SHELXL-97 (Sheldrick, 2008)'
_computing_structure_solution 'SHELXS-97 (Sheldrick, 2008)'
_diffrn_ambient_temperature 296.(2)
_diffrn_measured_fraction_theta_full 0.985
_diffrn_measured_fraction_theta_max 0.985
_diffrn_radiation_wavelength 0.71073
_diffrn_reflns_av_R_equivalents 0.0801
_diffrn_reflns_av_sigmaI/netI 0.0579
_diffrn_reflns_limit_h_max 12
_diffrn_reflns_limit_h_min -11
_diffrn_reflns_limit_k_max 17
_diffrn_reflns_limit_k_min -17
_diffrn_reflns_limit_l_max 37
_diffrn_reflns_limit_l_min -37
_diffrn_reflns_number 67891
_diffrn_reflns_theta_full 25.39
_diffrn_reflns_theta_max 25.39
_diffrn_reflns_theta_min 1.31
_exptl_absorpt_coefficient_mu 0.735
_exptl_absorpt_correction_T_max 0.93
_exptl_absorpt_correction_T_min 0.77
_exptl_absorpt_correction_type multi-scan
_exptl_absorpt_process_details sadabs
_exptl_crystal_colour 'clear pale yellow'
_exptl_crystal_density_diffrn 1.288
_exptl_crystal_density_method 'not measured'
_exptl_crystal_description prismatic
_exptl_crystal_F_000 1852
_exptl_crystal_size_max 0.370
_exptl_crystal_size_mid 0.180
_exptl_crystal_size_min 0.100
_refine_diff_density_max 1.353
_refine_diff_density_min -0.969
_refine_ls_extinction_method none
_refine_ls_goodness_of_fit_ref 1.132
_refine_ls_hydrogen_treatment refxyz
_refine_ls_matrix_type full
_refine_ls_number_parameters 487
_refine_ls_number_reflns 8389
_refine_ls_number_restraints 28
_refine_ls_restrained_S_all 1.131
_refine_ls_R_factor_all 0.1390
_refine_ls_R_factor_gt 0.0822
_refine_ls_shift/su_max 0.000
_refine_ls_shift/su_mean 0.000
_refine_ls_structure_factor_coef Fsqd
_refine_ls_weighting_details 'calc w=1/[\s^2^(Fo^2^)+(0.1646P)^2^+5.8423P] where P=(Fo^2^+2Fc^2^)/3'
_refine_ls_weighting_scheme calc
_refine_ls_wR_factor_gt 0.2467
_refine_ls_wR_factor_ref 0.2975
_reflns_number_gt 4984
_reflns_number_total 8389
_reflns_threshold_expression >2sigma(I)
_cod_data_source_file om400228s_si_002.cif
_cod_data_source_block 3e
_cod_database_code 4080831

loop_
_space_group_symop_operation_xyz
'x, y, z'
'-x, y+1/2, -z+1/2'
'-x, -y, -z'
'x, -y-1/2, z-1/2'

loop_
_atom_site_type_symbol
_atom_site_label
_atom_site_fract_x
_atom_site_fract_y
_atom_site_fract_z
_atom_site_U_iso_or_equiv
_atom_site_adp_type
_atom_site_calc_flag
_atom_site_refinement_flags
_atom_site_occupancy
_atom_site_disorder_assembly
_atom_site_disorder_group
Ag Ag1 0.33509(7) 0.14813(4) 0.758533(19) 0.0668(3) Uani d . 1.0 . .
C C1 0.2429(7) 0.0412(5) 0.7260(2) 0.0442(16) Uani d . 1.0 . .
C C2 0.1282(9) -0.0886(6) 0.7147(2) 0.065(2) Uani d . 1.0 . .
H H2 0.0798 -0.1415 0.7201 0.078 Uiso calc R 1.0 . .
C C3 0.1630(9) -0.0568(6) 0.6757(3) 0.064(2) Uani d . 1.0 . .
H H3 0.1429 -0.0832 0.649 0.077 Uiso calc R 1.0 . .
C C4 0.2807(8) 0.0834(5) 0.6509(2) 0.0467(18) Uani d . 1.0 . .
C C5 0.1965(8) 0.1543(5) 0.6364(2) 0.0501(18) Uani d . 1.0 . .
C C6 0.2413(8) 0.2140(5) 0.6045(2) 0.0545(19) Uani d . 1.0 . .
H H6 0.1885 0.2614 0.5937 0.065 Uiso calc R 1.0 . .
C C7 0.3640(8) 0.2016(5) 0.5893(2) 0.0507(18) Uani d . 1.0 . .
C C8 0.4469(8) 0.1318(5) 0.6044(3) 0.0551(19) Uani d . 1.0 . .
H H8 0.5303 0.1267 0.5939 0.066 Uiso calc R 1.0 . .
C C9 0.4049(8) 0.0699(5) 0.6351(2) 0.0489(18) Uani d . 1.0 . .
C C10 0.4908(8) -0.0091(6) 0.6511(3) 0.061(2) Uani d . 1.0 . .
H H10 0.4351 -0.0516 0.6667 0.073 Uiso calc R 1.0 . .
C C11 0.5508(16) -0.0630(11) 0.6164(5) 0.140(3) Uani d . 1.0 . .
H H11A 0.5351 -0.1277 0.6209 0.211 Uiso calc R 1.0 . .
H H11B 0.6428 -0.0518 0.617 0.211 Uiso calc R 1.0 . .
H H11C 0.5134 -0.0446 0.589 0.211 Uiso calc R 1.0 . .
C C12 0.5929(16) 0.0249(11) 0.6828(5) 0.140(3) Uani d . 1.0 . .
H H12A 0.6499 -0.0251 0.691 0.211 Uiso calc R 1.0 . .
H H12B 0.5521 0.0484 0.708 0.211 Uiso calc R 1.0 . .
H H12C 0.6422 0.0733 0.6699 0.211 Uiso calc R 1.0 . .
C C13 0.0612(10) 0.1682(7) 0.6537(3) 0.077(3) Uani d . 1.0 . .
H H13 0.0469 0.1206 0.6755 0.092 Uiso calc R 1.0 . .
C C14 0.0530(17) 0.2638(11) 0.6757(5) 0.140(3) Uani d . 1.0 . .
H H14A 0.1277 0.2724 0.6947 0.211 Uiso calc R 1.0 . .
H H14B -0.0246 0.2668 0.692 0.211 Uiso calc R 1.0 . .
H H14C 0.0507 0.3114 0.6542 0.211 Uiso calc R 1.0 . .
C C15 -0.0470(17) 0.1587(10) 0.6178(5) 0.140(3) Uani d . 1.0 . .
H H15A -0.0398 0.2085 0.5976 0.211 Uiso calc R 1.0 . .
H H15B -0.1306 0.161 0.6305 0.211 Uiso calc R 1.0 . .
H H15C -0.0373 0.1009 0.6032 0.211 Uiso calc R 1.0 . .
C C16 0.1576(7) -0.0353(5) 0.7907(2) 0.0450(17) Uani d . 1.0 . .
C C17 0.0461(8) 0.0069(5) 0.8062(2) 0.0512(18) Uani d . 1.0 . .
C C18 0.9710(7) 0.5021(5) 0.6498(2) 0.0510(18) Uani d . 1.0 . .
H H18 1.0439 0.5292 0.6382 0.061 Uiso calc R 1.0 . .
C C19 0.8812(7) 0.4574(5) 0.6227(2) 0.0421(16) Uani d . 1.0 . .
C C20 0.7713(7) 0.4180(5) 0.6386(2) 0.0497(18) Uani d . 1.0 . .
H H20 0.7114 0.3892 0.62 0.06 Uiso calc R 1.0 . .
C C21 0.2510(7) -0.0790(5) 0.8168(2) 0.0447(17) Uani d . 1.0 . .
C C22 -0.0540(10) 0.0571(7) 0.7783(3) 0.078(3) Uani d . 1.0 . .
H H22 -0.0269 0.0496 0.7485 0.093 Uiso calc R 1.0 . .
C C23 -0.1880(13) 0.0093(12) 0.7806(6) 0.153(7) Uani d . 1.0 . .
H H23A -0.2076 -0.0013 0.8102 0.23 Uiso calc R 1.0 . .
H H23B -0.1859 -0.0487 0.7656 0.23 Uiso calc R 1.0 . .
H H23C -0.2537 0.0482 0.7674 0.23 Uiso calc R 1.0 . .
C C24 -0.0510(16) 0.1596(8) 0.7873(5) 0.127(5) Uani d . 1.0 . .
H H24A 0.0351 0.1829 0.7831 0.19 Uiso calc R 1.0 . .
H H24B -0.0747 0.1706 0.8165 0.19 Uiso calc R 1.0 . .
H H24C -0.1115 0.1905 0.7679 0.19 Uiso calc R 1.0 . .
C C25 0.3716(8) -0.1266(6) 0.7991(3) 0.058(2) Uani d . 1.0 . .
H H25 0.3676 -0.1199 0.7677 0.07 Uiso calc R 1.0 . .
C C26 0.3714(12) -0.2303(8) 0.8095(4) 0.100(4) Uani d . 1.0 . .
H H26A 0.3915 -0.2391 0.8397 0.15 Uiso calc R 1.0 . .
H H26B 0.4356 -0.2609 0.7929 0.15 Uiso calc R 1.0 . .
H H26C 0.2872 -0.2556 0.8025 0.15 Uiso calc R 1.0 . .
C C27 0.4931(10) -0.0799(10) 0.8158(4) 0.116(5) Uani d . 1.0 . .
H H27A 0.4992 -0.0852 0.8467 0.174 Uiso calc R 1.0 . .
H H27B 0.4907 -0.0158 0.8079 0.174 Uiso calc R 1.0 . .
H H27C 0.5673 -0.1088 0.8036 0.174 Uiso calc R 1.0 . .
Cl Cl1 0.4383(5) 0.2619(3) 0.79843(11) 0.1489(18) Uani d . 1.0 . .
N N1 0.2335(6) 0.0219(4) 0.68349(17) 0.0477(15) Uani d . 1.0 . .
N N2 0.1776(6) -0.0286(4) 0.74444(16) 0.0465(15) Uani d . 1.0 . .
Na Na1 0.7844(3) 0.5318(3) 0.47591(10) 0.0687(9) Uani d . 1.0 . .
Na Na2 0.7114(5) 0.2941(3) 0.51771(13) 0.0910(12) Uani d . 1.0 A .
O O1 0.3308(9) 0.3471(7) 0.5423(4) 0.155(5) Uani d . 1.0 . .
O O2 0.4452(13) 0.2249(7) 0.5115(2) 0.144(4) Uani d . 1.0 . .
O O3 0.5452(8) 0.3140(7) 0.5657(3) 0.125(3) Uani d . 1.0 . .
O O4 1.0404(8) 0.4739(10) 0.5623(2) 0.170(6) Uani d . 1.0 . .
O O5 0.8190(8) 0.5073(6) 0.5460(2) 0.1083(19) Uani d . 1.0 A .
O O6 0.8882(11) 0.3567(5) 0.5551(2) 0.120(3) Uani d . 1.0 . .
O O9 1.018(3) 0.833(2) 0.5965(6) 0.224(17) Uani d P 0.5 . .
S S1 0.4233(2) 0.27908(16) 0.54903(7) 0.0632(6) Uani d . 1.0 A .
S S2 0.91138(19) 0.44836(15) 0.56688(6) 0.0533(5) Uani d . 1.0 A .
O O7 0.6820(8) 0.3926(7) 0.4585(2) 0.1083(19) Uani d . 1.0 A .
S S3A 0.6301(5) 0.3957(5) 0.41179(16) 0.094(3) Uani d P 0.637(14) A 1
C C29A 0.631(5) 0.283(2) 0.3982(12) 0.214(19) Uani d PU 0.637(14) A 1
C C28 0.4625(12) 0.4128(11) 0.4176(5) 0.124(4) Uani d . 1.0 A 1
S S3B 0.5954(8) 0.3360(7) 0.4256(3) 0.078(4) Uani d P 0.363(14) A 2
C C29B 0.683(4) 0.369(5) 0.3787(9) 0.16(2) Uani d PU 0.363(14) A 2
S S4A 0.7251(8) 0.0711(5) 0.4761(4) 0.077(4) Uani d PD 0.319(11) A 3
C C30 0.8387(19) -0.0043(13) 0.4629(7) 0.107(9) Uani d PDU 0.5 A 3
C C31 0.632(3) 0.008(2) 0.5080(11) 0.166(15) Uani d PDU 0.5 A 3
S S4B 0.781(3) 0.0604(13) 0.5043(6) 0.141(13) Uani d PD 0.181(11) A 4
O O8 0.7795(13) 0.1498(8) 0.5013(6) 0.102(6) Uani d P 0.5 . .
S S5 0.9499(9) 0.7909(8) 0.5821(3) 0.158(4) Uani d P 0.5 . .
C C32 0.947(3) 0.743(2) 0.5305(9) 0.124(4) Uani d P 0.5 . .
H H32A 1.0082 0.7741 0.5132 0.185 Uiso calc PR 0.5 . .
H H32B 0.861 0.7489 0.5176 0.185 Uiso calc PR 0.5 . .
H H32C 0.9691 0.6783 0.5325 0.185 Uiso calc PR 0.5 . .
C C33 0.822(2) 0.7351(17) 0.6053(7) 0.098(7) Uani d P 0.5 . .
H H33A 0.8334 0.7369 0.6362 0.148 Uiso calc PR 0.5 . .
H H33B 0.8189 0.672 0.5959 0.148 Uiso calc PR 0.5 . .
H H33C 0.7418 0.7654 0.597 0.148 Uiso calc PR 0.5 . .

loop_
_atom_site_aniso_label
_atom_site_aniso_U_11
_atom_site_aniso_U_22
_atom_site_aniso_U_33
_atom_site_aniso_U_12
_atom_site_aniso_U_13
_atom_site_aniso_U_23
Ag1 0.1066(6) 0.0504(4) 0.0436(4) -0.0277(3) 0.0045(3) -0.0077(3)
C1 0.064(5) 0.038(4) 0.031(3) -0.008(3) 0.000(3) 0.003(3)
C2 0.111(7) 0.047(5) 0.036(4) -0.036(5) -0.008(4) 0.002(3)
C3 0.097(6) 0.049(5) 0.045(5) -0.022(5) -0.005(4) -0.007(4)
C4 0.076(5) 0.034(4) 0.030(4) -0.009(3) -0.005(3) -0.001(3)
C5 0.064(5) 0.044(4) 0.044(4) 0.003(4) 0.010(3) 0.003(3)
C6 0.066(5) 0.047(5) 0.051(4) 0.008(4) 0.006(4) 0.012(4)
C7 0.062(5) 0.045(4) 0.045(4) -0.005(4) -0.003(3) 0.013(3)
C8 0.064(5) 0.048(5) 0.053(5) 0.000(4) 0.000(4) 0.006(4)
C9 0.069(5) 0.038(4) 0.040(4) 0.000(3) -0.005(3) 0.004(3)
C10 0.070(5) 0.054(5) 0.059(5) 0.011(4) 0.001(4) 0.014(4)
C11 0.168(7) 0.127(6) 0.126(6) 0.070(6) 0.000(5) 0.012(5)
C12 0.168(7) 0.127(6) 0.126(6) 0.070(6) 0.000(5) 0.012(5)
C13 0.086(7) 0.072(6) 0.073(6) 0.012(5) 0.025(5) 0.031(5)
C14 0.168(7) 0.127(6) 0.126(6) 0.070(6) 0.000(5) 0.012(5)
C15 0.168(7) 0.127(6) 0.126(6) 0.070(6) 0.000(5) 0.012(5)
C16 0.059(5) 0.042(4) 0.034(4) -0.008(3) 0.000(3) 0.005(3)
C17 0.060(5) 0.050(5) 0.043(4) -0.001(4) -0.004(3) 0.006(3)
C18 0.049(4) 0.047(4) 0.057(5) 0.004(3) 0.005(3) 0.005(4)
C19 0.047(4) 0.044(4) 0.035(4) 0.002(3) 0.005(3) -0.004(3)
C20 0.058(5) 0.055(5) 0.036(4) 0.001(4) 0.007(3) -0.004(3)
C21 0.055(4) 0.042(4) 0.037(4) -0.006(3) 0.009(3) 0.000(3)
C22 0.085(7) 0.083(7) 0.065(6) 0.013(5) -0.005(5) 0.018(5)
C23 0.105(10) 0.159(15) 0.192(16) -0.027(9) -0.068(10) 0.080(13)
C24 0.167(13) 0.086(9) 0.125(11) 0.050(9) -0.033(10) 0.022(8)
C25 0.066(5) 0.066(5) 0.045(4) 0.008(4) 0.017(4) 0.009(4)
C26 0.109(9) 0.071(7) 0.123(10) 0.021(6) 0.048(7) -0.002(6)
C27 0.059(7) 0.154(13) 0.137(11) -0.017(7) 0.036(6) -0.025(9)
Cl1 0.249(5) 0.112(3) 0.085(2) -0.099(3) -0.005(2) -0.0338(19)
N1 0.079(4) 0.036(3) 0.028(3) -0.009(3) -0.001(3) 0.001(2)
N2 0.077(4) 0.033(3) 0.029(3) -0.009(3) 0.002(3) 0.003(2)
Na1 0.079(2) 0.078(2) 0.0503(18) 0.0007(18) 0.0143(15) 0.0107(16)
Na2 0.122(3) 0.072(3) 0.079(3) 0.005(2) 0.011(2) -0.010(2)
O1 0.112(7) 0.136(8) 0.221(11) 0.046(6) 0.069(7) 0.134(8)
O2 0.259(12) 0.115(7) 0.059(5) -0.024(7) 0.040(6) 0.012(5)
O3 0.110(6) 0.165(8) 0.099(6) -0.080(6) -0.018(5) 0.057(6)
O4 0.094(6) 0.354(17) 0.064(5) -0.091(8) 0.039(4) -0.040(7)
O5 0.131(5) 0.139(5) 0.055(3) 0.038(4) -0.001(3) 0.011(3)
O6 0.213(10) 0.092(6) 0.057(4) -0.024(6) 0.041(5) -0.024(4)
O9 0.27(3) 0.31(4) 0.090(13) -0.20(3) 0.081(17) -0.120(19)
S1 0.0679(14) 0.0602(13) 0.0613(13) -0.0062(11) 0.0010(10) 0.0260(11)
S2 0.0555(12) 0.0691(14) 0.0356(10) 0.0016(10) 0.0070(8) -0.0003(9)
O7 0.131(5) 0.139(5) 0.055(3) 0.038(4) -0.001(3) 0.011(3)
S3A 0.089(3) 0.118(5) 0.072(3) -0.027(3) -0.015(2) 0.020(3)
C29A 0.36(5) 0.13(2) 0.14(3) 0.00(3) -0.11(3) -0.06(2)
C28 0.084(7) 0.135(11) 0.151(11) -0.009(7) -0.015(7) 0.009(9)
S3B 0.091(5) 0.083(7) 0.059(5) -0.036(4) -0.006(4) 0.007(4)
C29B 0.11(3) 0.36(7) 0.020(14) -0.06(3) 0.013(15) 0.01(2)
S4A 0.076(6) 0.048(4) 0.105(9) 0.000(3) -0.028(5) -0.008(4)
C30 0.136(19) 0.096(16) 0.091(15) -0.060(15) 0.038(13) -0.062(13)
C31 0.22(4) 0.13(3) 0.15(3) 0.00(3) 0.10(3) -0.03(2)
S4B 0.27(3) 0.081(13) 0.071(12) 0.064(16) -0.063(16) -0.050(9)
O8 0.069(8) 0.042(7) 0.196(18) -0.001(6) 0.016(9) -0.059(9)
S5 0.140(6) 0.222(10) 0.112(6) -0.112(7) 0.034(5) -0.098(7)
C32 0.084(7) 0.135(11) 0.151(11) -0.009(7) -0.015(7) 0.009(9)
C33 0.122(18) 0.093(16) 0.083(15) 0.010(14) 0.037(13) 0.014(12)

loop_
_atom_type_symbol
_atom_type_description
_atom_type_scat_dispersion_real
_atom_type_scat_dispersion_imag
_atom_type_scat_source
C C 0.0033 0.0016 'International Tables Vol C Tables 4.2.6.8 and 6.1.1.4'
H H 0.0000 0.0000 'International Tables Vol C Tables 4.2.6.8 and 6.1.1.4'
N N 0.0061 0.0033 'International Tables Vol C Tables 4.2.6.8 and 6.1.1.4'
O O 0.0106 0.0060 'International Tables Vol C Tables 4.2.6.8 and 6.1.1.4'
Na Na 0.0362 0.0249 'International Tables Vol C Tables 4.2.6.8 and 6.1.1.4'
Cl Cl 0.1484 0.1585 'International Tables Vol C Tables 4.2.6.8 and 6.1.1.4'
Ag Ag -0.8971 1.1015 'International Tables Vol C Tables 4.2.6.8 and 6.1.1.4'
S S 0.1246 0.1234 'International Tables Vol C Tables 4.2.6.8 and 6.1.1.4'

loop_
_geom_angle_atom_site_label_1
_geom_angle_atom_site_label_2
_geom_angle_atom_site_label_3
_geom_angle_site_symmetry_1
_geom_angle_site_symmetry_3
_geom_angle
C1 Ag1 Cl1 . . 176.6(2)
N1 C1 N2 . . 103.9(6)
N1 C1 Ag1 . . 130.7(5)
N2 C1 Ag1 . . 125.4(5)
C3 C2 N2 . . 106.6(7)
C2 C3 N1 . . 106.3(7)
C9 C4 C5 . . 123.3(6)
C9 C4 N1 . . 119.6(6)
C5 C4 N1 . . 117.1(7)
C6 C5 C4 . . 117.5(7)
C6 C5 C13 . . 119.6(7)
C4 C5 C13 . . 123.0(7)
C7 C6 C5 . . 119.3(7)
C6 C7 C8 . . 122.6(7)
C6 C7 S1 . . 119.6(6)
C8 C7 S1 . . 117.8(6)
C7 C8 C9 . . 119.8(8)
C8 C9 C4 . . 117.5(7)
C8 C9 C10 . . 121.3(7)
C4 C9 C10 . . 121.3(7)
C11 C10 C12 . . 110.5(11)
C11 C10 C9 . . 114.3(8)
C12 C10 C9 . . 110.8(8)
C5 C13 C14 . . 109.8(10)
C5 C13 C15 . . 112.2(9)
C14 C13 C15 . . 110.3(9)
C17 C16 C21 . . 123.7(6)
C17 C16 N2 . . 117.1(6)
C21 C16 N2 . . 119.1(6)
C18 C17 C16 2_646 . 116.9(7)
C18 C17 C22 2_646 . 118.9(7)
C16 C17 C22 . . 124.2(7)
C17 C18 C19 2_656 . 121.1(7)
C20 C19 C18 . . 121.0(6)
C20 C19 S2 . . 119.7(5)
C18 C19 S2 . . 119.3(5)
C19 C20 C21 . 2_656 120.3(7)
C16 C21 C20 . 2_646 117.1(7)
C16 C21 C25 . . 123.1(6)
C20 C21 C25 2_646 . 119.8(7)
C24 C22 C17 . . 110.9(9)
C24 C22 C23 . . 116.3(12)
C17 C22 C23 . . 110.5(9)
C27 C25 C21 . . 110.5(8)
C27 C25 C26 . . 112.0(10)
C21 C25 C26 . . 110.8(7)
C1 N1 C3 . . 111.4(6)
C1 N1 C4 . . 122.8(6)
C3 N1 C4 . . 125.4(6)
C1 N2 C2 . . 111.8(6)
C1 N2 C16 . . 123.8(6)
C2 N2 C16 . . 124.3(6)
O1 Na1 O4 3_666 3_766 109.9(5)
O1 Na1 O5 3_666 . 116.7(4)
O4 Na1 O5 3_766 . 114.6(4)
O1 Na1 O7 3_666 . 113.5(4)
O4 Na1 O7 3_766 . 102.5(4)
O5 Na1 O7 . . 98.4(3)
O1 Na1 S3A 3_666 . 94.6(4)
O4 Na1 S3A 3_766 . 92.3(3)
O5 Na1 S3A . . 125.0(3)
O7 Na1 S3A . . 26.9(2)
O1 Na1 S2 3_666 . 135.4(4)
O4 Na1 S2 3_766 . 98.1(3)
O5 Na1 S2 . . 19.6(2)
O7 Na1 S2 . . 92.6(2)
S3A Na1 S2 . . 118.85(17)
O1 Na1 Na2 3_666 . 135.4(3)
O4 Na1 Na2 3_766 . 109.3(4)
O5 Na1 Na2 . . 62.8(3)
O7 Na1 Na2 . . 36.35(18)
S3A Na1 Na2 . . 63.16(15)
S2 Na1 Na2 . . 56.49(9)
O8 Na2 O6 . . 103.3(5)
O8 Na2 O3 . . 119.9(5)
O6 Na2 O3 . . 102.4(3)
O8 Na2 O7 . . 114.7(6)
O6 Na2 O7 . . 103.5(3)
O3 Na2 O7 . . 110.5(3)
O8 Na2 O2 . . 88.0(4)
O6 Na2 O2 . . 152.8(3)
O3 Na2 O2 . . 51.3(3)
O7 Na2 O2 . . 93.6(3)
O8 Na2 S3B . . 94.9(5)
O6 Na2 S3B . . 130.8(3)
O3 Na2 S3B . . 107.2(3)
O7 Na2 S3B . . 29.1(3)
O2 Na2 S3B . . 71.2(3)
O8 Na2 S1 . . 107.9(4)
O6 Na2 S1 . . 127.2(3)
O3 Na2 S1 . . 24.8(2)
O7 Na2 S1 . . 100.8(3)
O2 Na2 S1 . . 26.81(18)
S3B Na2 S1 . . 87.8(2)
O8 Na2 S2 . . 121.6(4)
O6 Na2 S2 . . 18.8(2)
O3 Na2 S2 . . 94.5(2)
O7 Na2 S2 . . 90.7(3)
O2 Na2 S2 . . 144.6(2)
S3B Na2 S2 . . 119.7(2)
S1 Na2 S2 . . 118.13(13)
O8 Na2 Na1 . . 134.3(5)
O6 Na2 Na1 . . 69.6(2)
O3 Na2 Na1 . . 105.5(3)
O7 Na2 Na1 . . 36.2(2)
O2 Na2 Na1 . . 119.3(2)
S3B Na2 Na1 . . 65.2(2)
S1 Na2 Na1 . . 111.71(14)
S2 Na2 Na1 . . 54.79(9)
S1 O1 Na1 . 3_666 168.2(5)
S1 O2 Na2 . . 86.1(5)
S1 O3 Na2 . . 112.3(6)
S2 O4 Na1 . 3_766 148.3(6)
S2 O5 Na1 . . 128.8(5)
S2 O6 Na2 . . 129.1(7)
O1 S1 O2 . . 113.4(8)
O1 S1 O3 . . 113.2(7)
O2 S1 O3 . . 109.1(7)
O1 S1 C7 . . 107.5(4)
O2 S1 C7 . . 106.9(5)
O3 S1 C7 . . 106.5(4)
O1 S1 Na2 . . 123.6(3)
O2 S1 Na2 . . 67.1(5)
O3 S1 Na2 . . 42.9(4)
C7 S1 Na2 . . 126.9(3)
O4 S2 O6 . . 112.5(7)
O4 S2 O5 . . 114.9(7)
O6 S2 O5 . . 110.3(6)
O4 S2 C19 . . 106.3(4)
O6 S2 C19 . . 107.0(4)
O5 S2 C19 . . 105.3(4)
O4 S2 Na1 . . 99.6(5)
O6 S2 Na1 . . 93.7(4)
O5 S2 Na1 . . 31.7(3)
C19 S2 Na1 . . 137.0(2)
O4 S2 Na2 . . 134.5(5)
O6 S2 Na2 . . 32.2(5)
O5 S2 Na2 . . 78.6(4)
C19 S2 Na2 . . 111.5(3)
Na1 S2 Na2 . . 68.71(10)
S3A O7 S3B . . 39.0(4)
S3A O7 Na1 . . 109.6(5)
S3B O7 Na1 . . 148.0(6)
S3A O7 Na2 . . 142.6(7)
S3B O7 Na2 . . 104.4(6)
Na1 O7 Na2 . . 107.5(3)
O7 S3A C29A . . 101.8(12)
O7 S3A C28 . . 102.6(7)
C29A S3A C28 . . 100.1(19)
O7 S3A Na1 . . 43.5(4)
C29A S3A Na1 . . 138.5(12)
C28 S3A Na1 . . 108.5(6)
O7 S3B C29B . . 95.6(16)
O7 S3B Na2 . . 46.5(4)
C29B S3B Na2 . . 127.3(13)
O8 S4A C31 . . 108.7(15)
O8 S4A C30 . . 112.3(9)
C31 S4A C30 . . 102.2(15)
S4B O8 S4A . . 43.5(9)
S4B O8 Na2 . . 155.1(15)
S4A O8 Na2 . . 135.5(9)
O9 S5 C32 . . 129.3(15)
O9 S5 C33 . . 128.2(15)
C32 S5 C33 . . 101.9(13)

loop_
_geom_bond_atom_site_label_1
_geom_bond_atom_site_label_2
_geom_bond_site_symmetry_2
_geom_bond_distance
Ag1 C1 . 2.061(7)
Ag1 Cl1 . 2.298(3)
C1 N1 . 1.347(8)
C1 N2 . 1.352(9)
C2 C3 . 1.355(11)
C2 N2 . 1.353(9)
C3 N1 . 1.367(10)
C4 C9 . 1.398(11)
C4 C5 . 1.407(10)
C4 N1 . 1.445(9)
C5 C6 . 1.403(10)
C5 C13 . 1.523(12)
C6 C7 . 1.374(11)
C7 C8 . 1.393(11)
C7 S1 . 1.802(7)
C8 C9 . 1.387(11)
C9 C10 . 1.517(11)
C10 C11 . 1.481(16)
C10 C12 . 1.498(18)
C13 C14 . 1.547(18)
C13 C15 . 1.552(19)
C16 C17 . 1.400(11)
C16 C21 . 1.388(10)
C16 N2 . 1.459(8)
C17 C18 2_646 1.383(10)
C17 C22 . 1.510(12)
C18 C17 2_656 1.383(10)
C18 C19 . 1.387(10)
C19 C20 . 1.373(10)
C19 S2 . 1.775(7)
C20 C21 2_656 1.409(9)
C21 C20 2_646 1.409(9)
C21 C25 . 1.537(11)
C22 C24 . 1.510(15)
C22 C23 . 1.546(17)
C25 C27 . 1.497(14)
C25 C26 . 1.535(13)
Na1 O1 3_666 2.179(8)
Na1 O4 3_766 2.193(8)
Na1 O5 . 2.221(7)
Na1 O7 . 2.327(11)
Na1 S3A . 3.184(7)
Na1 S2 . 3.298(4)
Na1 Na2 . 3.761(6)
Na2 O8 . 2.266(11)
Na2 O6 . 2.308(11)
Na2 O3 . 2.324(11)
Na2 O7 . 2.337(8)
Na2 O2 . 2.916(13)
Na2 S3B . 3.119(9)
Na2 S1 . 3.158(5)
Na2 S2 . 3.366(5)
O1 S1 . 1.381(8)
O1 Na1 3_666 2.179(8)
O2 S1 . 1.428(9)
O3 S1 . 1.431(8)
O4 S2 . 1.390(8)
O4 Na1 3_766 2.193(8)
O5 S2 . 1.416(8)
O6 S2 . 1.394(8)
O9 S5 . 1.02(2)
O7 S3A . 1.528(8)
O7 S3B . 1.565(11)
S3A C29A . 1.69(3)
S3A C28 . 1.758(14)
S3B C29B . 1.80(3)
S4A O8 . 1.480(15)
S4A C31 . 1.667(17)
S4A C30 . 1.661(16)
S4B O8 . 1.30(2)
S5 C32 . 1.75(3)
S5 C33 . 1.72(2)
